data_4327995
loop_
_publ_author_name
'Siew-Peng Chia'
'Hui-Xian Yeong'
'Cheuk-Wai So'

_publ_section_title
;
 Reactivity of Digermylenes toward Potassium Graphite: Synthesis and
 Characterization of Germylidenide Anions
;
_journal_name_full 'Inorganic Chemistry'
_journal_page_first 1002
_journal_page_last 1010
_journal_paper_doi 10.1021/ic202138t
_journal_volume 51
_journal_year 2012
_chemical_formula_moiety 'C64 H78 Ge2 N4'
_chemical_formula_sum 'C64 H78 Ge2 N4'
_chemical_formula_weight 1048.48
_chemical_name_systematic
; 
 ? 
;
_space_group_IT_number 14
_symmetry_cell_setting monoclinic
_symmetry_space_group_name_Hall '-P 2ybc'
_symmetry_space_group_name_H-M 'P 1 21/c 1'
_atom_sites_solution_hydrogens geom
_atom_sites_solution_primary direct
_atom_sites_solution_secondary difmap
_audit_creation_method SHELXL-97
_cell_angle_alpha 90.00
_cell_angle_beta 120.555(3)
_cell_angle_gamma 90.00
_cell_formula_units_Z 4
_cell_length_a 13.8962(6)
_cell_length_b 20.0041(9)
_cell_length_c 23.8699(10)
_cell_measurement_reflns_used 4371
_cell_measurement_temperature 103(2)
_cell_measurement_theta_max 21.33
_cell_measurement_theta_min 2.51
_cell_volume 5714.0(5)
_computing_cell_refinement 'Bruker SAINT'
_computing_data_collection 'Bruker APEX2'
_computing_data_reduction 'Bruker SAINT'
_computing_molecular_graphics 'Bruker SHELXTL'
_computing_publication_material 'Bruker SHELXTL'
_computing_structure_refinement 'SHELXL-97 (Sheldrick, 2008)'
_computing_structure_solution 'SHELXS-97 (Sheldrick, 2008)'
_diffrn_ambient_temperature 103(2)
_diffrn_measured_fraction_theta_full 0.999
_diffrn_measured_fraction_theta_max 0.999
_diffrn_measurement_device_type 'Bruker APEX-II CCD'
_diffrn_measurement_method '\f and \w scans'
_diffrn_radiation_monochromator graphite
_diffrn_radiation_source 'fine-focus sealed tube'
_diffrn_radiation_type MoK\a
_diffrn_radiation_wavelength 0.71073
_diffrn_reflns_av_R_equivalents 0.1258
_diffrn_reflns_av_sigmaI/netI 0.0750
_diffrn_reflns_limit_h_max 17
_diffrn_reflns_limit_h_min -17
_diffrn_reflns_limit_k_max 25
_diffrn_reflns_limit_k_min -25
_diffrn_reflns_limit_l_max 29
_diffrn_reflns_limit_l_min -29
_diffrn_reflns_number 79103
_diffrn_reflns_theta_full 26.37
_diffrn_reflns_theta_max 26.37
_diffrn_reflns_theta_min 2.04
_exptl_absorpt_coefficient_mu 1.094
_exptl_absorpt_correction_T_max 0.9373
_exptl_absorpt_correction_T_min 0.8444
_exptl_absorpt_correction_type multi-scan
_exptl_absorpt_process_details sadabs
_exptl_crystal_colour red
_exptl_crystal_density_diffrn 1.219
_exptl_crystal_description block
_exptl_crystal_F_000 2216
_exptl_crystal_size_max 0.16
_exptl_crystal_size_mid 0.08
_exptl_crystal_size_min 0.06
_refine_diff_density_max 0.499
_refine_diff_density_min -0.594
_refine_diff_density_rms 0.137
_refine_ls_extinction_method none
_refine_ls_goodness_of_fit_ref 1.031
_refine_ls_hydrogen_treatment constr
_refine_ls_matrix_type full
_refine_ls_number_parameters 668
_refine_ls_number_reflns 11671
_refine_ls_number_restraints 38
_refine_ls_restrained_S_all 1.032
_refine_ls_R_factor_all 0.0835
_refine_ls_R_factor_gt 0.0440
_refine_ls_shift/su_max 0.005
_refine_ls_shift/su_mean 0.000
_refine_ls_structure_factor_coef Fsqd
_refine_ls_weighting_details 'calc w=1/[\s^2^(Fo^2^)+(0.0671P)^2^+0.0000P] where P=(Fo^2^+2Fc^2^)/3'
_refine_ls_weighting_scheme calc
_refine_ls_wR_factor_gt 0.1032
_refine_ls_wR_factor_ref 0.1309
_reflns_number_gt 8059
_reflns_number_total 11671
_reflns_threshold_expression >2sigma(I)
_cod_data_source_file ic202138t_si_002_4.cif
_cod_data_source_block scw394
_cod_original_cell_volume 5714.0(4)
_cod_database_code 4327995

loop_
_symmetry_equiv_pos_as_xyz
'x, y, z'
'-x, y+1/2, -z+1/2'
'-x, -y, -z'
'x, -y-1/2, z-1/2'

loop_
_atom_site_label
_atom_site_type_symbol
_atom_site_fract_x
_atom_site_fract_y
_atom_site_fract_z
_atom_site_U_iso_or_equiv
_atom_site_adp_type
_atom_site_occupancy
_atom_site_symmetry_multiplicity
_atom_site_calc_flag
_atom_site_refinement_flags
_atom_site_disorder_assembly
_atom_site_disorder_group
Ge1 Ge 0.40044(3) 0.372910(18) 0.286015(17) 0.01771(10) Uani 1 1 d . . .
Ge2 Ge 0.50936(3) 0.478468(17) 0.303635(17) 0.01539(10) Uani 1 1 d . . .
C1 C 0.4195(3) 0.49628(16) 0.20848(16) 0.0146(7) Uani 1 1 d . . .
C2 C 0.3039(3) 0.50826(16) 0.16769(16) 0.0156(7) Uani 1 1 d . . .
C3 C 0.2608(3) 0.52267(17) 0.10182(16) 0.0196(7) Uani 1 1 d . . .
H3 H 0.1827 0.5298 0.0746 0.023 Uiso 1 1 calc R . .
C4 C 0.3293(3) 0.52686(17) 0.07510(17) 0.0210(8) Uani 1 1 d . . .
H4 H 0.2983 0.5373 0.0303 0.025 Uiso 1 1 calc R . .
C5 C 0.4423(3) 0.51586(17) 0.11392(16) 0.0199(8) Uani 1 1 d . . .
H5 H 0.4898 0.5188 0.0962 0.024 Uiso 1 1 calc R . .
C6 C 0.4870(3) 0.50024(16) 0.18000(16) 0.0156(7) Uani 1 1 d . . .
C7 C 0.6035(3) 0.48702(16) 0.22396(16) 0.0164(7) Uani 1 1 d . . .
H7 H 0.6568 0.4920 0.2105 0.020 Uiso 1 1 calc R . .
C8 C 0.7529(3) 0.46296(17) 0.33077(16) 0.0162(7) Uani 1 1 d . . .
C9 C 0.8030(3) 0.39991(17) 0.34548(16) 0.0184(7) Uani 1 1 d . . .
C10 C 0.7372(3) 0.33750(17) 0.30978(18) 0.0236(8) Uani 1 1 d . . .
H10 H 0.6581 0.3441 0.2987 0.028 Uiso 1 1 calc R . .
C11 C 0.7813(3) 0.27377(18) 0.35087(19) 0.0295(9) Uani 1 1 d . . .
H11A H 0.8569 0.2643 0.3597 0.044 Uiso 1 1 calc R . .
H11B H 0.7320 0.2362 0.3271 0.044 Uiso 1 1 calc R . .
H11C H 0.7830 0.2801 0.3921 0.044 Uiso 1 1 calc R . .
C12 C 0.7369(3) 0.32846(18) 0.24605(18) 0.0290(9) Uani 1 1 d . . .
H12A H 0.7093 0.3694 0.2201 0.043 Uiso 1 1 calc R . .
H12B H 0.6881 0.2909 0.2216 0.043 Uiso 1 1 calc R . .
H12C H 0.8131 0.3193 0.2557 0.043 Uiso 1 1 calc R . .
C13 C 0.9185(3) 0.39671(18) 0.39092(18) 0.0243(8) Uani 1 1 d . . .
H13 H 0.9553 0.3547 0.4016 0.029 Uiso 1 1 calc R . .
C14 C 0.9785(3) 0.45400(18) 0.42009(18) 0.0249(8) Uani 1 1 d . . .
H14 H 1.0563 0.4511 0.4508 0.030 Uiso 1 1 calc R . .
C15 C 0.9262(3) 0.51537(18) 0.40481(18) 0.0260(9) Uani 1 1 d . . .
H15 H 0.9689 0.5543 0.4251 0.031 Uiso 1 1 calc R . .
C16 C 0.8121(3) 0.52177(17) 0.36030(17) 0.0213(8) Uani 1 1 d . . .
C17 C 0.7576(3) 0.59056(18) 0.34566(18) 0.0257(9) Uani 1 1 d . . .
H17 H 0.6750 0.5839 0.3183 0.031 Uiso 1 1 calc R . .
C18 C 0.7933(4) 0.6336(2) 0.3069(3) 0.0475(12) Uani 1 1 d . . .
H18A H 0.8745 0.6400 0.3319 0.071 Uiso 1 1 calc R . .
H18B H 0.7560 0.6771 0.2980 0.071 Uiso 1 1 calc R . .
H18C H 0.7726 0.6113 0.2657 0.071 Uiso 1 1 calc R . .
C19 C 0.7805(4) 0.6261(2) 0.4076(2) 0.0458(12) Uani 1 1 d . . .
H19A H 0.7519 0.5989 0.4302 0.069 Uiso 1 1 calc R . .
H19B H 0.7431 0.6696 0.3966 0.069 Uiso 1 1 calc R . .
H19C H 0.8612 0.6325 0.4360 0.069 Uiso 1 1 calc R . .
C20 C 0.2289(3) 0.50365(16) 0.19401(17) 0.0187(7) Uani 1 1 d . . .
H20 H 0.2611 0.5017 0.2399 0.022 Uiso 1 1 calc R . .
C21 C 0.0594(3) 0.49668(19) 0.19027(17) 0.0231(8) Uani 1 1 d . . .
C22 C 0.0010(3) 0.4361(2) 0.1822(2) 0.0296(9) Uani 1 1 d . . .
C23 C 0.0083(3) 0.3783(2) 0.1432(2) 0.0330(9) Uani 1 1 d . . .
H23 H 0.0462 0.3949 0.1198 0.040 Uiso 1 1 calc R . .
C24 C 0.0780(4) 0.3211(2) 0.1876(3) 0.0643(16) Uani 1 1 d . . .
H24A H 0.1512 0.3381 0.2209 0.096 Uiso 1 1 calc R . .
H24B H 0.0879 0.2866 0.1618 0.096 Uiso 1 1 calc R . .
H24C H 0.0395 0.3017 0.2087 0.096 Uiso 1 1 calc R . .
C25 C -0.1064(4) 0.3509(3) 0.0924(2) 0.0532(13) Uani 1 1 d . . .
H25A H -0.1432 0.3317 0.1145 0.080 Uiso 1 1 calc R . .
H25B H -0.0971 0.3163 0.0665 0.080 Uiso 1 1 calc R . .
H25C H -0.1524 0.3873 0.0638 0.080 Uiso 1 1 calc R . .
C26 C -0.0611(3) 0.4302(2) 0.2129(2) 0.0350(10) Uani 1 1 d . . .
H26 H -0.1003 0.3899 0.2086 0.042 Uiso 1 1 calc R . .
C27 C -0.0669(3) 0.4818(2) 0.2496(2) 0.0359(10) Uani 1 1 d . . .
H27 H -0.1084 0.4765 0.2709 0.043 Uiso 1 1 calc R . .
C28 C -0.0119(3) 0.5413(2) 0.2551(2) 0.0347(10) Uani 1 1 d . . .
H28 H -0.0170 0.5766 0.2801 0.042 Uiso 1 1 calc R . .
C29 C 0.0506(3) 0.55081(19) 0.22507(17) 0.0258(8) Uani 1 1 d . . .
C30 C 0.1043(3) 0.6180(2) 0.22902(19) 0.0308(9) Uani 1 1 d . . .
H30 H 0.1270 0.6184 0.1954 0.037 Uiso 1 1 calc R . .
C31 C 0.0224(4) 0.6763(2) 0.2139(2) 0.0409(11) Uani 1 1 d . . .
H31A H -0.0461 0.6681 0.1722 0.061 Uiso 1 1 calc R . .
H31B H 0.0570 0.7180 0.2114 0.061 Uiso 1 1 calc R . .
H31C H 0.0042 0.6798 0.2484 0.061 Uiso 1 1 calc R . .
C32 C 0.2094(4) 0.6291(2) 0.2952(2) 0.0469(12) Uani 1 1 d . . .
H32A H 0.1897 0.6294 0.3292 0.070 Uiso 1 1 calc R . .
H32B H 0.2432 0.6721 0.2951 0.070 Uiso 1 1 calc R . .
H32C H 0.2629 0.5930 0.3037 0.070 Uiso 1 1 calc R . .
C33 C 0.4538(3) 0.29379(16) 0.26088(16) 0.0170(7) Uani 1 1 d . . .
C34 C 0.4385(3) 0.27474(16) 0.20010(16) 0.0183(7) Uani 1 1 d . . .
C35 C 0.4739(3) 0.21206(17) 0.19293(17) 0.0221(8) Uani 1 1 d . . .
H35 H 0.4665 0.2000 0.1524 0.026 Uiso 1 1 calc R . .
C36 C 0.5205(3) 0.16636(18) 0.24446(18) 0.0252(8) Uani 1 1 d . . .
H36 H 0.5444 0.1238 0.2386 0.030 Uiso 1 1 calc R . .
C37 C 0.5319(3) 0.18256(17) 0.30346(18) 0.0247(8) Uani 1 1 d . . .
H37 H 0.5613 0.1509 0.3379 0.030 Uiso 1 1 calc R . .
C38 C 0.4997(3) 0.24640(17) 0.31220(17) 0.0210(8) Uani 1 1 d . . .
C39 C 0.5129(3) 0.26991(18) 0.37276(17) 0.0221(8) Uani 1 1 d . . .
H39 H 0.5437 0.2423 0.4103 0.027 Uiso 1 1 calc R . .
C40 C 0.4929(3) 0.36051(18) 0.43221(17) 0.0231(8) Uani 1 1 d . . .
C41 C 0.3981(3) 0.3658(2) 0.43911(19) 0.0297(9) Uani 1 1 d . A .
C42 C 0.2838(3) 0.3403(2) 0.3882(2) 0.0405(11) Uani 1 1 d DU . .
H42 H 0.2876 0.3173 0.3522 0.049 Uiso 0.597(16) 1 calc PR A 1
H42A H 0.2802 0.3455 0.3455 0.049 Uiso 0.403(16) 1 calc PR A 2
C43 C 0.2064(7) 0.4051(5) 0.3617(4) 0.047(3) Uani 0.597(16) 1 d PDU A 1
H43A H 0.2029 0.4267 0.3975 0.071 Uiso 0.597(16) 1 calc PR A 1
H43B H 0.1310 0.3921 0.3277 0.071 Uiso 0.597(16) 1 calc PR A 1
H43C H 0.2378 0.4365 0.3436 0.071 Uiso 0.597(16) 1 calc PR A 1
C44 C 0.2389(9) 0.2942(7) 0.4190(4) 0.055(3) Uani 0.597(16) 1 d PDU A 1
H44A H 0.2855 0.2540 0.4346 0.082 Uiso 0.597(16) 1 calc PR A 1
H44B H 0.1621 0.2816 0.3867 0.082 Uiso 0.597(16) 1 calc PR A 1
H44C H 0.2398 0.3168 0.4556 0.082 Uiso 0.597(16) 1 calc PR A 1
C43A C 0.1775(10) 0.3699(10) 0.3789(8) 0.063(5) Uani 0.403(16) 1 d PDU A 2
H43D H 0.1730 0.3624 0.4180 0.095 Uiso 0.403(16) 1 calc PR A 2
H43E H 0.1135 0.3486 0.3415 0.095 Uiso 0.403(16) 1 calc PR A 2
H43F H 0.1764 0.4181 0.3709 0.095 Uiso 0.403(16) 1 calc PR A 2
C44A C 0.2728(12) 0.2606(7) 0.3969(10) 0.070(7) Uani 0.403(16) 1 d PDU A 2
H44D H 0.3280 0.2364 0.3906 0.106 Uiso 0.403(16) 1 calc PR A 2
H44E H 0.1975 0.2455 0.3645 0.106 Uiso 0.403(16) 1 calc PR A 2
H44F H 0.2862 0.2517 0.4406 0.106 Uiso 0.403(16) 1 calc PR A 2
C45 C 0.4142(4) 0.3955(2) 0.4963(2) 0.0380(11) Uani 1 1 d . . .
H45 H 0.3524 0.3993 0.5028 0.046 Uiso 1 1 calc R A .
C46 C 0.5172(4) 0.4194(2) 0.5436(2) 0.0388(10) Uani 1 1 d . A .
H46 H 0.5256 0.4391 0.5820 0.047 Uiso 1 1 calc R . .
C47 C 0.6079(4) 0.4146(2) 0.53496(19) 0.0317(9) Uani 1 1 d . . .
H47 H 0.6783 0.4316 0.5674 0.038 Uiso 1 1 calc R A .
C48 C 0.5976(3) 0.38499(18) 0.47910(17) 0.0238(8) Uani 1 1 d . A .
C49 C 0.6999(3) 0.38039(19) 0.47151(18) 0.0275(9) Uani 1 1 d . . .
H49 H 0.6734 0.3686 0.4252 0.033 Uiso 1 1 calc R A .
C50 C 0.7789(4) 0.3249(2) 0.5144(2) 0.0413(11) Uani 1 1 d . A .
H50A H 0.8033 0.3341 0.5601 0.062 Uiso 1 1 calc R . .
H50B H 0.8441 0.3232 0.5089 0.062 Uiso 1 1 calc R . .
H50C H 0.7398 0.2819 0.5017 0.062 Uiso 1 1 calc R . .
C51 C 0.7627(3) 0.4471(2) 0.48628(19) 0.0349(10) Uani 1 1 d . A .
H51A H 0.7107 0.4825 0.4597 0.052 Uiso 1 1 calc R . .
H51B H 0.8225 0.4434 0.4761 0.052 Uiso 1 1 calc R . .
H51C H 0.7951 0.4579 0.5325 0.052 Uiso 1 1 calc R . .
C52 C 0.3901(3) 0.32202(17) 0.14512(17) 0.0195(7) Uani 1 1 d . . .
H52 H 0.3841 0.3679 0.1531 0.023 Uiso 1 1 calc R . .
C53 C 0.3219(3) 0.35046(17) 0.03611(16) 0.0208(8) Uani 1 1 d . . .
C54 C 0.2082(3) 0.36975(18) -0.00140(17) 0.0240(8) Uani 1 1 d . . .
C55 C 0.1227(3) 0.3447(2) 0.01503(19) 0.0307(9) Uani 1 1 d . . .
H55 H 0.1579 0.3448 0.0634 0.037 Uiso 1 1 calc R . .
C56 C 0.0901(4) 0.2732(2) -0.0089(2) 0.0478(12) Uani 1 1 d . . .
H56A H 0.0574 0.2719 -0.0562 0.072 Uiso 1 1 calc R . .
H56B H 0.0353 0.2571 0.0022 0.072 Uiso 1 1 calc R . .
H56C H 0.1566 0.2447 0.0120 0.072 Uiso 1 1 calc R . .
C57 C 0.0170(3) 0.3883(2) -0.0138(2) 0.0449(12) Uani 1 1 d . . .
H57A H 0.0378 0.4345 0.0012 0.067 Uiso 1 1 calc R . .
H57B H -0.0332 0.3711 0.0004 0.067 Uiso 1 1 calc R . .
H57C H -0.0210 0.3870 -0.0614 0.067 Uiso 1 1 calc R . .
C58 C 0.1788(3) 0.41169(19) -0.05484(18) 0.0330(10) Uani 1 1 d . . .
H58 H 0.1037 0.4266 -0.0802 0.040 Uiso 1 1 calc R . .
C59 C 0.2551(4) 0.4316(2) -0.0713(2) 0.0397(11) Uani 1 1 d . . .
H59 H 0.2322 0.4587 -0.1087 0.048 Uiso 1 1 calc R . .
C60 C 0.3660(4) 0.4124(2) -0.03358(19) 0.0350(10) Uani 1 1 d . . .
H60 H 0.4187 0.4269 -0.0451 0.042 Uiso 1 1 calc R . .
C61 C 0.4015(3) 0.37184(18) 0.02132(18) 0.0250(8) Uani 1 1 d . . .
C62 C 0.5240(3) 0.3522(2) 0.0643(2) 0.0292(9) Uani 1 1 d . . .
H62 H 0.5419 0.3558 0.1104 0.035 Uiso 1 1 calc R . .
C63 C 0.5441(4) 0.2792(2) 0.0535(2) 0.0412(11) Uani 1 1 d . . .
H63A H 0.5291 0.2737 0.0089 0.062 Uiso 1 1 calc R . .
H63B H 0.4942 0.2500 0.0602 0.062 Uiso 1 1 calc R . .
H63C H 0.6220 0.2671 0.0843 0.062 Uiso 1 1 calc R . .
C64 C 0.6054(4) 0.3972(2) 0.0577(3) 0.0476(12) Uani 1 1 d . . .
H64A H 0.5994 0.3894 0.0156 0.071 Uiso 1 1 calc R . .
H64B H 0.6817 0.3874 0.0927 0.071 Uiso 1 1 calc R . .
H64C H 0.5877 0.4441 0.0607 0.071 Uiso 1 1 calc R . .
N1 N 0.6338(2) 0.46802(13) 0.28297(13) 0.0161(6) Uani 1 1 d . . .
N2 N 0.1229(2) 0.50209(15) 0.15841(14) 0.0229(7) Uani 1 1 d . . .
N3 N 0.4806(2) 0.33076(14) 0.37344(13) 0.0199(6) Uani 1 1 d . . .
N4 N 0.3562(2) 0.30281(14) 0.08741(14) 0.0211(7) Uani 1 1 d . . .

loop_
_atom_site_aniso_label
_atom_site_aniso_U_11
_atom_site_aniso_U_22
_atom_site_aniso_U_33
_atom_site_aniso_U_23
_atom_site_aniso_U_13
_atom_site_aniso_U_12
Ge1 0.01654(18) 0.01769(19) 0.0177(2) 0.00468(15) 0.00784(16) 0.00106(15)
Ge2 0.01311(17) 0.01711(18) 0.01437(19) 0.00088(14) 0.00583(15) 0.00058(14)
C1 0.0134(16) 0.0127(16) 0.0162(17) 0.0016(13) 0.0064(14) 0.0000(13)
C2 0.0131(16) 0.0146(17) 0.0168(18) 0.0004(13) 0.0061(14) -0.0005(13)
C3 0.0136(16) 0.0206(18) 0.0197(18) 0.0031(14) 0.0049(15) 0.0012(14)
C4 0.0222(18) 0.0246(19) 0.0167(18) 0.0023(14) 0.0102(16) 0.0014(15)
C5 0.0223(18) 0.0210(18) 0.0203(19) 0.0024(14) 0.0137(16) -0.0016(15)
C6 0.0174(16) 0.0123(15) 0.0160(17) -0.0005(13) 0.0077(15) -0.0001(13)
C7 0.0138(16) 0.0148(17) 0.0224(19) -0.0018(13) 0.0106(15) -0.0008(13)
C8 0.0083(15) 0.0220(18) 0.0171(18) 0.0017(14) 0.0055(14) 0.0018(13)
C9 0.0136(16) 0.0214(18) 0.0205(19) 0.0008(14) 0.0089(15) -0.0008(14)
C10 0.0141(17) 0.0199(19) 0.034(2) -0.0006(15) 0.0100(16) -0.0004(14)
C11 0.028(2) 0.022(2) 0.036(2) 0.0022(17) 0.0148(19) 0.0003(16)
C12 0.028(2) 0.0212(19) 0.030(2) -0.0035(16) 0.0096(18) -0.0013(16)
C13 0.0158(17) 0.0226(19) 0.029(2) 0.0006(16) 0.0075(16) 0.0028(15)
C14 0.0131(17) 0.028(2) 0.027(2) -0.0012(16) 0.0047(16) 0.0006(15)
C15 0.0161(17) 0.024(2) 0.030(2) -0.0069(16) 0.0062(16) -0.0046(15)
C16 0.0175(17) 0.0217(18) 0.0236(19) -0.0013(15) 0.0097(16) -0.0010(15)
C17 0.0156(17) 0.0192(19) 0.034(2) -0.0051(16) 0.0063(16) 0.0009(14)
C18 0.042(3) 0.025(2) 0.079(4) 0.013(2) 0.033(3) 0.007(2)
C19 0.041(2) 0.040(3) 0.041(3) -0.013(2) 0.008(2) 0.015(2)
C20 0.0172(17) 0.0165(17) 0.0206(18) 0.0036(14) 0.0083(15) 0.0027(14)
C21 0.0119(16) 0.033(2) 0.0231(19) 0.0120(16) 0.0077(15) 0.0073(15)
C22 0.0167(18) 0.033(2) 0.036(2) 0.0127(18) 0.0114(17) 0.0051(16)
C23 0.026(2) 0.031(2) 0.046(3) -0.0007(19) 0.022(2) -0.0041(17)
C24 0.049(3) 0.043(3) 0.078(4) -0.005(3) 0.016(3) 0.008(2)
C25 0.040(3) 0.058(3) 0.055(3) -0.007(3) 0.020(3) -0.005(2)
C26 0.025(2) 0.041(3) 0.044(3) 0.016(2) 0.021(2) 0.0056(18)
C27 0.027(2) 0.052(3) 0.038(2) 0.017(2) 0.023(2) 0.010(2)
C28 0.028(2) 0.049(3) 0.030(2) 0.0039(19) 0.0165(19) 0.0106(19)
C29 0.0226(19) 0.034(2) 0.0180(19) 0.0093(16) 0.0084(16) 0.0049(16)
C30 0.028(2) 0.040(2) 0.024(2) -0.0028(17) 0.0129(18) 0.0003(18)
C31 0.038(2) 0.035(2) 0.047(3) 0.001(2) 0.019(2) 0.005(2)
C32 0.038(3) 0.054(3) 0.040(3) -0.008(2) 0.013(2) 0.002(2)
C33 0.0135(16) 0.0166(17) 0.0173(18) 0.0026(14) 0.0052(14) -0.0020(13)
C34 0.0117(16) 0.0162(17) 0.0215(19) 0.0001(14) 0.0044(14) -0.0056(13)
C35 0.0205(18) 0.0181(18) 0.0220(19) -0.0013(14) 0.0067(16) -0.0019(14)
C36 0.0228(18) 0.0166(18) 0.029(2) -0.0023(15) 0.0080(17) -0.0016(15)
C37 0.0215(19) 0.0173(18) 0.026(2) 0.0047(15) 0.0058(17) -0.0005(15)
C38 0.0168(17) 0.0219(19) 0.0200(19) 0.0030(14) 0.0062(15) -0.0036(14)
C39 0.0181(17) 0.0229(19) 0.021(2) 0.0083(15) 0.0071(16) -0.0013(15)
C40 0.028(2) 0.0220(19) 0.0205(19) 0.0089(15) 0.0136(17) 0.0079(15)
C41 0.030(2) 0.035(2) 0.028(2) 0.0162(17) 0.0171(18) 0.0116(18)
C42 0.026(2) 0.066(3) 0.031(2) 0.016(2) 0.017(2) 0.004(2)
C43 0.023(4) 0.078(7) 0.032(5) -0.005(4) 0.007(4) 0.014(4)
C44 0.045(5) 0.085(8) 0.034(5) -0.004(5) 0.020(4) -0.029(6)
C43A 0.028(7) 0.101(14) 0.061(9) 0.020(9) 0.022(7) 0.016(8)
C44A 0.039(8) 0.065(11) 0.085(13) 0.030(9) 0.015(8) -0.024(7)
C45 0.046(3) 0.047(3) 0.037(3) 0.014(2) 0.033(2) 0.019(2)
C46 0.054(3) 0.041(3) 0.029(2) 0.0050(19) 0.027(2) 0.012(2)
C47 0.040(2) 0.035(2) 0.022(2) 0.0007(17) 0.0171(19) 0.0031(19)
C48 0.0261(19) 0.0228(19) 0.0205(19) 0.0060(15) 0.0104(17) 0.0055(15)
C49 0.0249(19) 0.036(2) 0.0162(19) -0.0003(16) 0.0066(16) 0.0003(17)
C50 0.036(2) 0.049(3) 0.037(3) 0.008(2) 0.017(2) 0.014(2)
C51 0.031(2) 0.047(3) 0.024(2) -0.0071(18) 0.0114(19) -0.0085(19)
C52 0.0203(17) 0.0163(17) 0.0205(19) -0.0017(14) 0.0094(15) -0.0042(14)
C53 0.0260(19) 0.0177(17) 0.0140(18) -0.0021(14) 0.0067(16) -0.0019(15)
C54 0.0228(18) 0.0240(19) 0.0188(19) -0.0043(15) 0.0058(16) -0.0031(16)
C55 0.0205(19) 0.039(2) 0.025(2) 0.0067(17) 0.0053(17) 0.0028(17)
C56 0.038(2) 0.036(3) 0.058(3) 0.011(2) 0.016(2) -0.006(2)
C57 0.029(2) 0.051(3) 0.044(3) 0.008(2) 0.011(2) 0.008(2)
C58 0.035(2) 0.029(2) 0.024(2) 0.0060(17) 0.0072(18) 0.0030(18)
C59 0.049(3) 0.038(2) 0.024(2) 0.0110(18) 0.013(2) 0.000(2)
C60 0.044(2) 0.036(2) 0.032(2) 0.0064(18) 0.024(2) -0.002(2)
C61 0.030(2) 0.0209(19) 0.023(2) -0.0027(15) 0.0128(17) -0.0022(16)
C62 0.028(2) 0.032(2) 0.030(2) -0.0026(17) 0.0165(18) 0.0018(17)
C63 0.041(2) 0.043(3) 0.041(3) -0.002(2) 0.022(2) 0.009(2)
C64 0.039(3) 0.045(3) 0.070(3) 0.007(2) 0.036(3) 0.005(2)
N1 0.0112(13) 0.0181(15) 0.0162(15) 0.0008(11) 0.0049(12) 0.0001(11)
N2 0.0180(15) 0.0294(17) 0.0219(16) 0.0059(13) 0.0107(14) 0.0016(13)
N3 0.0183(14) 0.0228(16) 0.0176(16) 0.0067(12) 0.0086(13) 0.0002(12)
N4 0.0199(15) 0.0194(15) 0.0206(16) -0.0006(12) 0.0079(13) -0.0010(12)

loop_
_atom_type_symbol
_atom_type_description
_atom_type_scat_dispersion_real
_atom_type_scat_dispersion_imag
_atom_type_scat_source
C C 0.0033 0.0016 'International Tables Vol C Tables 4.2.6.8 and 6.1.1.4'
H H 0.0000 0.0000 'International Tables Vol C Tables 4.2.6.8 and 6.1.1.4'
Ge Ge 0.1547 1.8001 'International Tables Vol C Tables 4.2.6.8 and 6.1.1.4'
N N 0.0061 0.0033 'International Tables Vol C Tables 4.2.6.8 and 6.1.1.4'

loop_
_geom_angle_atom_site_label_1
_geom_angle_atom_site_label_2
_geom_angle_atom_site_label_3
_geom_angle
C33 Ge1 N3 83.21(13)
C33 Ge1 Ge2 116.11(10)
N3 Ge1 Ge2 102.31(8)
C1 Ge2 N1 81.92(12)
C1 Ge2 Ge1 89.10(9)
N1 Ge2 Ge1 112.82(8)
C2 C1 C6 117.3(3)
C2 C1 Ge2 130.6(3)
C6 C1 Ge2 112.0(2)
C3 C2 C1 119.8(3)
C3 C2 C20 120.2(3)
C1 C2 C20 120.0(3)
C4 C3 C2 121.7(3)
C4 C3 H3 119.2
C2 C3 H3 119.2
C5 C4 C3 119.6(3)
C5 C4 H4 120.2
C3 C4 H4 120.2
C4 C5 C6 119.5(3)
C4 C5 H5 120.2
C6 C5 H5 120.2
C5 C6 C1 122.0(3)
C5 C6 C7 123.4(3)
C1 C6 C7 114.6(3)
N1 C7 C6 117.8(3)
N1 C7 H7 121.1
C6 C7 H7 121.1
C9 C8 C16 122.7(3)
C9 C8 N1 118.8(3)
C16 C8 N1 118.5(3)
C8 C9 C13 117.5(3)
C8 C9 C10 121.1(3)
C13 C9 C10 121.2(3)
C9 C10 C12 110.5(3)
C9 C10 C11 113.1(3)
C12 C10 C11 109.6(3)
C9 C10 H10 107.8
C12 C10 H10 107.8
C11 C10 H10 107.8
C10 C11 H11A 109.5
C10 C11 H11B 109.5
H11A C11 H11B 109.5
C10 C11 H11C 109.5
H11A C11 H11C 109.5
H11B C11 H11C 109.5
C10 C12 H12A 109.5
C10 C12 H12B 109.5
H12A C12 H12B 109.5
C10 C12 H12C 109.5
H12A C12 H12C 109.5
H12B C12 H12C 109.5
C14 C13 C9 120.7(3)
C14 C13 H13 119.6
C9 C13 H13 119.6
C15 C14 C13 120.2(3)
C15 C14 H14 119.9
C13 C14 H14 119.9
C14 C15 C16 121.7(3)
C14 C15 H15 119.1
C16 C15 H15 119.1
C15 C16 C8 117.1(3)
C15 C16 C17 119.8(3)
C8 C16 C17 123.1(3)
C18 C17 C19 110.9(4)
C18 C17 C16 111.9(3)
C19 C17 C16 111.4(3)
C18 C17 H17 107.5
C19 C17 H17 107.5
C16 C17 H17 107.5
C17 C18 H18A 109.5
C17 C18 H18B 109.5
H18A C18 H18B 109.5
C17 C18 H18C 109.5
H18A C18 H18C 109.5
H18B C18 H18C 109.5
C17 C19 H19A 109.5
C17 C19 H19B 109.5
H19A C19 H19B 109.5
C17 C19 H19C 109.5
H19A C19 H19C 109.5
H19B C19 H19C 109.5
N2 C20 C2 123.2(3)
N2 C20 H20 118.4
C2 C20 H20 118.4
C29 C21 C22 121.5(3)
C29 C21 N2 121.1(3)
C22 C21 N2 117.3(3)
C26 C22 C21 117.8(4)
C26 C22 C23 120.7(4)
C21 C22 C23 121.4(3)
C22 C23 C24 111.2(4)
C22 C23 C25 112.9(3)
C24 C23 C25 108.6(4)
C22 C23 H23 108.0
C24 C23 H23 108.0
C25 C23 H23 108.0
C23 C24 H24A 109.5
C23 C24 H24B 109.5
H24A C24 H24B 109.5
C23 C24 H24C 109.5
H24A C24 H24C 109.5
H24B C24 H24C 109.5
C23 C25 H25A 109.5
C23 C25 H25B 109.5
H25A C25 H25B 109.5
C23 C25 H25C 109.5
H25A C25 H25C 109.5
H25B C25 H25C 109.5
C27 C26 C22 121.4(4)
C27 C26 H26 119.3
C22 C26 H26 119.3
C26 C27 C28 119.7(4)
C26 C27 H27 120.1
C28 C27 H27 120.1
C27 C28 C29 121.8(4)
C27 C28 H28 119.1
C29 C28 H28 119.1
C28 C29 C21 117.5(4)
C28 C29 C30 120.4(4)
C21 C29 C30 122.1(3)
C29 C30 C32 112.0(3)
C29 C30 C31 112.0(3)
C32 C30 C31 109.7(3)
C29 C30 H30 107.6
C32 C30 H30 107.6
C31 C30 H30 107.6
C30 C31 H31A 109.5
C30 C31 H31B 109.5
H31A C31 H31B 109.5
C30 C31 H31C 109.5
H31A C31 H31C 109.5
H31B C31 H31C 109.5
C30 C32 H32A 109.5
C30 C32 H32B 109.5
H32A C32 H32B 109.5
C30 C32 H32C 109.5
H32A C32 H32C 109.5
H32B C32 H32C 109.5
C34 C33 C38 118.4(3)
C34 C33 Ge1 130.5(2)
C38 C33 Ge1 110.4(3)
C35 C34 C33 119.6(3)
C35 C34 C52 120.0(3)
C33 C34 C52 120.4(3)
C34 C35 C36 121.0(3)
C34 C35 H35 119.5
C36 C35 H35 119.5
C37 C36 C35 120.5(3)
C37 C36 H36 119.7
C35 C36 H36 119.7
C36 C37 C38 119.2(3)
C36 C37 H37 120.4
C38 C37 H37 120.4
C37 C38 C33 121.2(3)
C37 C38 C39 124.0(3)
C33 C38 C39 114.9(3)
N3 C39 C38 116.7(3)
N3 C39 H39 121.6
C38 C39 H39 121.6
C48 C40 C41 122.2(3)
C48 C40 N3 118.8(3)
C41 C40 N3 119.0(3)
C45 C41 C40 116.8(4)
C45 C41 C42 120.4(4)
C40 C41 C42 122.8(4)
C44 C42 C43A 72.1(8)
C44 C42 C41 110.0(4)
C43A C42 C41 122.6(8)
C44 C42 C43 109.3(6)
C43A C42 C43 37.4(6)
C41 C42 C43 105.4(5)
C44 C42 C44A 40.9(7)
C43A C42 C44A 104.9(9)
C41 C42 C44A 110.9(6)
C43 C42 C44A 139.4(7)
C44 C42 H42 110.6
C43A C42 H42 122.1
C41 C42 H42 110.6
C43 C42 H42 110.6
C44A C42 H42 72.9
C44 C42 H42A 138.1
C43A C42 H42A 105.8
C41 C42 H42A 105.8
C43 C42 H42A 80.6
C44A C42 H42A 105.8
H42 C42 H42A 33.8
C42 C43 H43A 109.5
C42 C43 H43B 109.5
C42 C43 H43C 109.5
C42 C44 H44A 109.5
C42 C44 H44B 109.5
C42 C44 H44C 109.5
C42 C43A H43D 109.5
C42 C43A H43E 109.5
H43D C43A H43E 109.5
C42 C43A H43F 109.5
H43D C43A H43F 109.5
H43E C43A H43F 109.5
C42 C44A H44D 109.5
C42 C44A H44E 109.5
H44D C44A H44E 109.5
C42 C44A H44F 109.5
H44D C44A H44F 109.5
H44E C44A H44F 109.5
C46 C45 C41 121.9(4)
C46 C45 H45 119.1
C41 C45 H45 119.1
C47 C46 C45 120.0(4)
C47 C46 H46 120.0
C45 C46 H46 120.0
C46 C47 C48 120.9(4)
C46 C47 H47 119.5
C48 C47 H47 119.5
C40 C48 C47 118.2(4)
C40 C48 C49 122.5(3)
C47 C48 C49 119.3(3)
C48 C49 C50 111.1(3)
C48 C49 C51 112.1(3)
C50 C49 C51 110.2(3)
C48 C49 H49 107.8
C50 C49 H49 107.8
C51 C49 H49 107.8
C49 C50 H50A 109.5
C49 C50 H50B 109.5
H50A C50 H50B 109.5
C49 C50 H50C 109.5
H50A C50 H50C 109.5
H50B C50 H50C 109.5
C49 C51 H51A 109.5
C49 C51 H51B 109.5
H51A C51 H51B 109.5
C49 C51 H51C 109.5
H51A C51 H51C 109.5
H51B C51 H51C 109.5
N4 C52 C34 121.5(3)
N4 C52 H52 119.3
C34 C52 H52 119.3
C61 C53 C54 122.1(3)
C61 C53 N4 117.5(3)
C54 C53 N4 120.1(3)
C58 C54 C53 117.0(4)
C58 C54 C55 121.9(3)
C53 C54 C55 121.1(3)
C54 C55 C56 109.7(4)
C54 C55 C57 113.2(3)
C56 C55 C57 109.3(3)
C54 C55 H55 108.2
C56 C55 H55 108.2
C57 C55 H55 108.2
C55 C56 H56A 109.5
C55 C56 H56B 109.5
H56A C56 H56B 109.5
C55 C56 H56C 109.5
H56A C56 H56C 109.5
H56B C56 H56C 109.5
C55 C57 H57A 109.5
C55 C57 H57B 109.5
H57A C57 H57B 109.5
C55 C57 H57C 109.5
H57A C57 H57C 109.5
H57B C57 H57C 109.5
C59 C58 C54 121.8(4)
C59 C58 H58 119.1
C54 C58 H58 119.1
C58 C59 C60 120.0(4)
C58 C59 H59 120.0
C60 C59 H59 120.0
C59 C60 C61 121.0(4)
C59 C60 H60 119.5
C61 C60 H60 119.5
C53 C61 C60 118.0(4)
C53 C61 C62 120.7(3)
C60 C61 C62 121.3(4)
C64 C62 C61 114.4(3)
C64 C62 C63 109.8(3)
C61 C62 C63 111.6(3)
C64 C62 H62 106.9
C61 C62 H62 106.9
C63 C62 H62 106.9
C62 C63 H63A 109.5
C62 C63 H63B 109.5
H63A C63 H63B 109.5
C62 C63 H63C 109.5
H63A C63 H63C 109.5
H63B C63 H63C 109.5
C62 C64 H64A 109.5
C62 C64 H64B 109.5
H64A C64 H64B 109.5
C62 C64 H64C 109.5
H64A C64 H64C 109.5
H64B C64 H64C 109.5
C7 N1 C8 118.7(3)
C7 N1 Ge2 112.6(2)
C8 N1 Ge2 125.6(2)
C20 N2 C21 117.6(3)
C39 N3 C40 121.6(3)
C39 N3 Ge1 113.4(2)
C40 N3 Ge1 124.7(2)
C52 N4 C53 120.4(3)

loop_
_geom_bond_atom_site_label_1
_geom_bond_atom_site_label_2
_geom_bond_distance
Ge1 C33 1.967(3)
Ge1 N3 1.986(3)
Ge1 Ge2 2.5059(5)
Ge2 C1 1.990(3)
Ge2 N1 2.036(3)
C1 C2 1.413(4)
C1 C6 1.413(5)
C2 C3 1.399(5)
C2 C20 1.468(5)
C3 C4 1.392(5)
C3 H3 0.9500
C4 C5 1.376(5)
C4 H4 0.9500
C5 C6 1.406(5)
C5 H5 0.9500
C6 C7 1.438(4)
C7 N1 1.305(4)
C7 H7 0.9500
C8 C9 1.397(5)
C8 C16 1.403(5)
C8 N1 1.459(4)
C9 C13 1.408(5)
C9 C10 1.526(5)
C10 C12 1.530(5)
C10 C11 1.534(5)
C10 H10 1.0000
C11 H11A 0.9800
C11 H11B 0.9800
C11 H11C 0.9800
C12 H12A 0.9800
C12 H12B 0.9800
C12 H12C 0.9800
C13 C14 1.380(5)
C13 H13 0.9500
C14 C15 1.378(5)
C14 H14 0.9500
C15 C16 1.395(5)
C15 H15 0.9500
C16 C17 1.523(5)
C17 C18 1.520(6)
C17 C19 1.521(5)
C17 H17 1.0000
C18 H18A 0.9800
C18 H18B 0.9800
C18 H18C 0.9800
C19 H19A 0.9800
C19 H19B 0.9800
C19 H19C 0.9800
C20 N2 1.273(4)
C20 H20 0.9500
C21 C29 1.407(5)
C21 C22 1.416(5)
C21 N2 1.432(5)
C22 C26 1.391(6)
C22 C23 1.521(6)
C23 C24 1.527(6)
C23 C25 1.532(6)
C23 H23 1.0000
C24 H24A 0.9800
C24 H24B 0.9800
C24 H24C 0.9800
C25 H25A 0.9800
C25 H25B 0.9800
C25 H25C 0.9800
C26 C27 1.382(6)
C26 H26 0.9500
C27 C28 1.383(6)
C27 H27 0.9500
C28 C29 1.393(5)
C28 H28 0.9500
C29 C30 1.517(5)
C30 C32 1.527(5)
C30 C31 1.538(6)
C30 H30 1.0000
C31 H31A 0.9800
C31 H31B 0.9800
C31 H31C 0.9800
C32 H32A 0.9800
C32 H32B 0.9800
C32 H32C 0.9800
C33 C34 1.407(5)
C33 C38 1.418(5)
C34 C35 1.389(5)
C34 C52 1.474(5)
C35 C36 1.399(5)
C35 H35 0.9500
C36 C37 1.373(5)
C36 H36 0.9500
C37 C38 1.403(5)
C37 H37 0.9500
C38 C39 1.440(5)
C39 N3 1.300(4)
C39 H39 0.9500
C40 C48 1.398(5)
C40 C41 1.412(5)
C40 N3 1.452(5)
C41 C45 1.399(6)
C41 C42 1.515(6)
C42 C44 1.498(8)
C42 C43A 1.500(11)
C42 C43 1.596(9)
C42 C44A 1.626(13)
C42 H42 1.0000
C42 H42A 1.0000
C43 H43A 0.9800
C43 H43B 0.9800
C43 H43C 0.9800
C44 H44A 0.9800
C44 H44B 0.9800
C44 H44C 0.9800
C43A H43D 0.9800
C43A H43E 0.9800
C43A H43F 0.9800
C44A H44D 0.9800
C44A H44E 0.9800
C44A H44F 0.9800
C45 C46 1.382(6)
C45 H45 0.9500
C46 C47 1.380(6)
C46 H46 0.9500
C47 C48 1.398(5)
C47 H47 0.9500
C48 C49 1.524(5)
C49 C50 1.531(5)
C49 C51 1.534(5)
C49 H49 1.0000
C50 H50A 0.9800
C50 H50B 0.9800
C50 H50C 0.9800
C51 H51A 0.9800
C51 H51B 0.9800
C51 H51C 0.9800
C52 N4 1.268(4)
C52 H52 0.9500
C53 C61 1.388(5)
C53 C54 1.417(5)
C53 N4 1.429(4)
C54 C58 1.403(5)
C54 C55 1.514(5)
C55 C56 1.521(6)
C55 C57 1.537(5)
C55 H55 1.0000
C56 H56A 0.9800
C56 H56B 0.9800
C56 H56C 0.9800
C57 H57A 0.9800
C57 H57B 0.9800
C57 H57C 0.9800
C58 C59 1.364(6)
C58 H58 0.9500
C59 C60 1.387(6)
C59 H59 0.9500
C60 C61 1.400(5)
C60 H60 0.9500
C61 C62 1.526(5)
C62 C64 1.516(6)
C62 C63 1.534(6)
C62 H62 1.0000
C63 H63A 0.9800
C63 H63B 0.9800
C63 H63C 0.9800
C64 H64A 0.9800
C64 H64B 0.9800
C64 H64C 0.9800
